data_7159154
loop_
_publ_author_name
'Prakash, Meher'
'Samanta, Sampak'

_publ_section_title
;
 Base-promoted cyclization of <i>ortho</i>-hydroxyacetophenones with <i>in
 situ</i> generated cyclopropenes: diastereoselective access to
 spirobenzo[<i>b</i>]oxepines and related precursors.
;
_journal_issue 9
_journal_name_full 'Organic &amp; biomolecular chemistry'
_journal_page_first 2001
_journal_page_last 2014
_journal_paper_doi 10.1039/d3ob00077j
_journal_volume 21
_journal_year 2023
_chemical_formula_moiety 'C19 H14 O4'
_chemical_formula_sum 'C19 H14 O4'
_chemical_formula_weight 306.320
_space_group_crystal_system triclinic
_space_group_IT_number 2
_space_group_name_Hall '-P 1'
_space_group_name_H-M_alt 'P -1'
_symmetry_Int_Tables_number 2
_atom_sites_solution_primary dual
_audit_creation_date 2022-12-30
_audit_creation_method
;
Olex2 1.5
(compiled 2022.04.07 svn.rca3783a0 for OlexSys, GUI svn.r6498)
;
_audit_update_record
;
2022-12-30 deposited with the CCDC.	2023-02-03 downloaded from the CCDC.
;
_cell_angle_alpha 85.100(6)
_cell_angle_beta 81.305(6)
_cell_angle_gamma 68.735(7)
_cell_formula_units_Z 2
_cell_length_a 8.5674(6)
_cell_length_b 9.4995(7)
_cell_length_c 9.9500(7)
_cell_measurement_reflns_used 3092
_cell_measurement_temperature 293(2)
_cell_measurement_theta_max 28.8090
_cell_measurement_theta_min 3.7130
_cell_volume 745.57(10)
_computing_cell_refinement 'CrysAlisPro 1.171.39.46 (Rigaku OD, 2018)'
_computing_data_collection 'CrysAlisPro 1.171.39.46 (Rigaku OD, 2018)'
_computing_data_reduction 'CrysAlisPro 1.171.39.46 (Rigaku OD, 2018)'
_computing_molecular_graphics 'Olex2 1.5 (Dolomanov et al., 2009)'
_computing_publication_material 'Olex2 1.5 (Dolomanov et al., 2009)'
_computing_structure_refinement 'olex2.refine 1.5 (Bourhis et al., 2015)'
_computing_structure_solution 'SHELXT 2018/2 (Sheldrick, 2018)'
_diffrn_ambient_temperature 293(2)
_diffrn_detector 'CCD plate'
_diffrn_detector_area_resol_mean 16.0309
_diffrn_detector_type Eos
_diffrn_measured_fraction_theta_full 0.9978
_diffrn_measured_fraction_theta_max 0.8840
_diffrn_measurement_details
;
List of Runs (angles in degrees, time in seconds):

  # Type    Start    End  Width  t~exp~   \w     \q     \k     \f   Frames
#--------------------------------------------------------------------------
  1  \w    -44.00  50.00   1.00   50.00    --   18.09 -81.00-110.00   94
  2  \w    -15.00  10.00   1.00   50.00    --  -19.42 -81.00-110.00   25
  3  \w    -51.00 -19.00   1.00   50.00    --  -19.42  81.00  12.00   32
  4  \w    -50.00  37.00   1.00   50.00    --   18.09 -57.00   0.00   87
  5  \w    -52.00  46.00   1.00   50.00    --   18.09 -77.00 150.00   98
  6  \w    -11.00  18.00   1.00   50.00    --   18.09  77.00 150.00   29
  7  \w    -41.00  48.00   1.00   50.00    --  -19.42  57.00 120.00   89
;
_diffrn_measurement_device 'four-circle diffractometer'
_diffrn_measurement_device_type 'SuperNova, Dual, Cu at home/near, Eos'
_diffrn_measurement_method '\w scans'
_diffrn_orient_matrix_type 'CrysAlisPro convention (1999,Acta A55,543-557)'
_diffrn_orient_matrix_UB_11 -0.0663301000
_diffrn_orient_matrix_UB_12 0.0178886000
_diffrn_orient_matrix_UB_13 -0.0406487000
_diffrn_orient_matrix_UB_21 -0.0400347000
_diffrn_orient_matrix_UB_22 -0.0408175000
_diffrn_orient_matrix_UB_23 0.0469237000
_diffrn_orient_matrix_UB_31 -0.0449938000
_diffrn_orient_matrix_UB_32 0.0666384000
_diffrn_orient_matrix_UB_33 0.0367718000
_diffrn_radiation_monochromator mirror
_diffrn_radiation_probe x-ray
_diffrn_radiation_type 'Mo K\a'
_diffrn_radiation_wavelength 0.71073
_diffrn_reflns_av_R_equivalents 0.0307
_diffrn_reflns_av_unetI/netI 0.0371
_diffrn_reflns_Laue_measured_fraction_full 0.9978
_diffrn_reflns_Laue_measured_fraction_max 0.8840
_diffrn_reflns_limit_h_max 10
_diffrn_reflns_limit_h_min -11
_diffrn_reflns_limit_k_max 12
_diffrn_reflns_limit_k_min -11
_diffrn_reflns_limit_l_max 13
_diffrn_reflns_limit_l_min -11
_diffrn_reflns_number 6876
_diffrn_reflns_point_group_measured_fraction_full 0.9978
_diffrn_reflns_point_group_measured_fraction_max 0.8840
_diffrn_reflns_theta_full 25.2417
_diffrn_reflns_theta_max 28.94
_diffrn_reflns_theta_min 3.05
_diffrn_source 'micro-focus sealed X-ray tube'
_diffrn_source_type 'SuperNova (Mo) X-ray Source'
_exptl_absorpt_coefficient_mu 0.096
_exptl_absorpt_correction_T_max 1.00000
_exptl_absorpt_correction_T_min 0.40828
_exptl_absorpt_correction_type multi-scan
_exptl_absorpt_process_details
;
CrysAlisPro 1.171.39.46 (Rigaku Oxford Diffraction, 2018)
Empirical absorption correction using spherical harmonics,
 implemented in SCALE3 ABSPACK scaling algorithm.
;
_exptl_crystal_density_diffrn 1.364
_exptl_crystal_description block
_exptl_crystal_F_000 320.224
_refine_diff_density_max 0.2762
_refine_diff_density_min -0.2872
_refine_diff_density_rms 0.0618
_refine_ls_d_res_high 0.7344
_refine_ls_d_res_low 6.6877
_refine_ls_extinction_coef 0.033(6)
_refine_ls_extinction_expression Fc^*^=kFc[1+0.001xFc^2^\l^3^/sin(2\q)]^-1/4^
_refine_ls_goodness_of_fit_ref 1.0415
_refine_ls_hydrogen_treatment constr
_refine_ls_matrix_type full
_refine_ls_number_constraints 26
_refine_ls_number_parameters 209
_refine_ls_number_reflns 3484
_refine_ls_number_restraints 0
_refine_ls_restrained_S_all 1.0415
_refine_ls_R_factor_all 0.0719
_refine_ls_R_factor_gt 0.0575
_refine_ls_shift/su_max -0.0003
_refine_ls_shift/su_mean 0.0000
_refine_ls_structure_factor_coef Fsqd
_refine_ls_weighting_details 'w=1/[\s^2^(Fo^2^)+(0.0409P)^2^+0.4378P] where P=(Fo^2^+2Fc^2^)/3'
_refine_ls_weighting_scheme calc
_refine_ls_wR_factor_gt 0.1447
_refine_ls_wR_factor_ref 0.1533
_reflns_Friedel_coverage 0.0
_reflns_limit_h_max 11
_reflns_limit_h_min -11
_reflns_limit_k_max 12
_reflns_limit_k_min -11
_reflns_limit_l_max 13
_reflns_limit_l_min 0
_reflns_number_gt 2696
_reflns_number_total 3484
_reflns_threshold_expression I>=2u(I)
_cod_data_source_file d3ob00077j2.cif
_cod_data_source_block SS45
_cod_depositor_comments 'Adding full bibliography for 7159154--7159155.cif.'
_cod_database_code 7159154
_olex2_refinement_description
;
1. Fixed Uiso
 At 1.2 times of:
  All C(H) groups, All C(H,H) groups
2.a Ternary CH refined with riding coordinates:
 C009(H009)
2.b Secondary CH2 refined with riding coordinates:
 C00G(H00a,H00e), C00I(H00g,H00i)
2.c Aromatic/amide H refined with riding coordinates:
 C00B(H00B), C00H(H00H), C00J(H00J), C00C(H00C), C00F(H00F), C00M(H00M),
 C00N(H00N), C00L(H00L), C00D(H00D)
;
_olex2_date_sample_data_collection 2022-12-29
_olex2_submission_special_instructions 'No special instructions were received'
_oxdiff_exptl_absorpt_empirical_details
;
Empirical correction (ABSPACK) includes:
- Absorption correction using spherical harmonics
- Frame scaling
;
_oxdiff_exptl_absorpt_empirical_full_max 3.874
_oxdiff_exptl_absorpt_empirical_full_min 0.488

loop_
_space_group_symop_id
_space_group_symop_operation_xyz
1 x,y,z
2 -x,-y,-z

loop_
_atom_site_label
_atom_site_type_symbol
_atom_site_fract_x
_atom_site_fract_y
_atom_site_fract_z
_atom_site_U_iso_or_equiv
_atom_site_adp_type
_atom_site_occupancy
_atom_site_refinement_flags_posn
O001 O 0.02303(17) 0.26627(15) 0.69830(14) 0.0479(4) Uani 1.000000 .
O002 O 0.1267(2) 0.1676(2) 0.99832(16) 0.0703(5) Uani 1.000000 .
C003 C 0.1035(2) 0.3713(2) 0.67959(19) 0.0408(4) Uani 1.000000 .
O004 O 0.3606(3) 0.2875(3) 0.35054(19) 0.0990(8) Uani 1.000000 .
O005 O 0.2642(4) -0.0712(2) 0.5216(2) 0.1076(9) Uani 1.000000 .
C006 C 0.3926(3) 0.1781(2) 0.90651(18) 0.0435(4) Uani 1.000000 .
C007 C 0.2137(2) 0.3797(2) 0.56300(19) 0.0429(4) Uani 1.000000 .
C008 C 0.1278(3) 0.1130(2) 0.6865(2) 0.0471(5) Uani 1.000000 .
C009 C 0.2440(3) 0.0358(2) 0.7948(2) 0.0472(5) Uani 1.000000 .
C00A C 0.2455(3) 0.1298(2) 0.90870(19) 0.0472(5) Uani 1.000000 .
C00B C 0.0680(3) 0.4710(2) 0.7831(2) 0.0514(5) Uani 1.000000 .
C00C C 0.2909(3) 0.4871(2) 0.5579(2) 0.0535(5) Uani 1.000000 .
C00D C 0.4064(3) 0.2449(3) 1.0217(2) 0.0544(5) Uani 1.000000 .
C00E C 0.2523(3) 0.2837(3) 0.4420(2) 0.0539(5) Uani 1.000000 .
C00F C 0.5103(3) 0.1673(3) 0.7918(2) 0.0514(5) Uani 1.000000 .
C00G C 0.0866(3) 0.0040(3) 0.7909(2) 0.0581(6) Uani 1.000000 .
C00H C 0.1464(3) 0.5754(2) 0.7754(2) 0.0595(6) Uani 1.000000 .
C00I C 0.1549(3) 0.1814(3) 0.4344(2) 0.0588(6) Uani 1.000000 .
C00J C 0.2608(3) 0.5822(3) 0.6632(3) 0.0601(6) Uani 1.000000 .
C00K C 0.1890(3) 0.0609(3) 0.5450(2) 0.0610(6) Uani 1.000000 .
C00L C 0.5355(3) 0.2983(3) 1.0210(3) 0.0666(7) Uani 1.000000 .
C00M C 0.6378(3) 0.2236(3) 0.7911(3) 0.0664(7) Uani 1.000000 .
C00N C 0.6507(3) 0.2884(3) 0.9061(3) 0.0725(7) Uani 1.000000 .
H00B H -0.0094(3) 0.4674(2) 0.8585(2) 0.0616(6) Uiso 1.000000 R
H00H H 0.1224(3) 0.6415(2) 0.8458(2) 0.0714(7) Uiso 1.000000 R
H00J H 0.3167(3) 0.6504(3) 0.6590(3) 0.0721(7) Uiso 1.000000 R
H00C H 0.3647(3) 0.4945(2) 0.4812(2) 0.0642(6) Uiso 1.000000 R
H00F H 0.5031(3) 0.1217(3) 0.7150(2) 0.0617(6) Uiso 1.000000 R
H00M H 0.7150(3) 0.2181(3) 0.7133(3) 0.0797(8) Uiso 1.000000 R
H00N H 0.7374(3) 0.3255(3) 0.9061(3) 0.0870(9) Uiso 1.000000 R
H00L H 0.5453(3) 0.3413(3) 1.0984(3) 0.0799(8) Uiso 1.000000 R
H00D H 0.3280(3) 0.2532(3) 1.0991(2) 0.0653(7) Uiso 1.000000 R
H009 H 0.3509(3) -0.0442(2) 0.7640(2) 0.0566(6) Uiso 1.000000 R
H00a H -0.0066(3) 0.0449(3) 0.8620(2) 0.0698(7) Uiso 1.000000 R
H00e H 0.0987(3) -0.0943(3) 0.7606(2) 0.0698(7) Uiso 1.000000 R
H00g H 0.0350(3) 0.2405(3) 0.4431(2) 0.0706(7) Uiso 1.000000 R
H00i H 0.1870(3) 0.1347(3) 0.3466(2) 0.0706(7) Uiso 1.000000 R

loop_
_atom_site_aniso_label
_atom_site_aniso_U_11
_atom_site_aniso_U_22
_atom_site_aniso_U_33
_atom_site_aniso_U_12
_atom_site_aniso_U_13
_atom_site_aniso_U_23
O001 0.0433(8) 0.0462(8) 0.0540(8) -0.0185(6) 0.0004(6) 0.0005(6)
O002 0.0710(12) 0.0921(13) 0.0531(9) -0.0426(10) 0.0193(8) -0.0172(8)
C003 0.0379(10) 0.0370(9) 0.0443(10) -0.0106(8) -0.0053(8) 0.0038(7)
O004 0.1077(17) 0.148(2) 0.0596(11) -0.0765(16) 0.0329(11) -0.0374(12)
O005 0.188(3) 0.0582(12) 0.0620(12) -0.0278(14) -0.0019(13) -0.0178(9)
C006 0.0459(11) 0.0422(10) 0.0379(9) -0.0106(8) -0.0054(8) 0.0006(7)
C007 0.0389(10) 0.0453(10) 0.0417(10) -0.0124(8) -0.0051(8) 0.0019(8)
C008 0.0543(12) 0.0423(10) 0.0476(11) -0.0217(9) -0.0032(9) -0.0024(8)
C009 0.0523(12) 0.0409(10) 0.0473(10) -0.0171(9) -0.0032(9) -0.0000(8)
C00A 0.0534(12) 0.0479(11) 0.0376(9) -0.0181(9) 0.0010(8) 0.0009(8)
C00B 0.0561(13) 0.0420(11) 0.0469(11) -0.0107(9) 0.0041(9) -0.0021(8)
C00C 0.0512(13) 0.0544(12) 0.0549(12) -0.0224(10) -0.0001(9) 0.0032(9)
C00D 0.0621(14) 0.0577(13) 0.0408(10) -0.0181(11) -0.0049(9) -0.0047(9)
C00E 0.0545(13) 0.0670(14) 0.0404(10) -0.0226(11) -0.0031(9) -0.0023(9)
C00F 0.0455(12) 0.0628(13) 0.0429(10) -0.0154(10) -0.0025(9) -0.0081(9)
C00G 0.0716(16) 0.0516(12) 0.0602(13) -0.0355(12) -0.0024(11) 0.0010(10)
C00H 0.0742(16) 0.0403(11) 0.0606(13) -0.0161(11) -0.0063(11) -0.0066(9)
C00I 0.0694(16) 0.0702(15) 0.0428(11) -0.0281(13) -0.0143(10) -0.0061(10)
C00J 0.0622(15) 0.0444(12) 0.0766(15) -0.0228(11) -0.0084(12) -0.0014(10)
C00K 0.0837(18) 0.0556(13) 0.0498(12) -0.0305(13) -0.0082(11) -0.0086(10)
C00L 0.0730(17) 0.0713(16) 0.0603(14) -0.0257(13) -0.0167(12) -0.0140(12)
C00M 0.0496(14) 0.0907(19) 0.0603(14) -0.0287(13) 0.0021(11) -0.0093(13)
C00N 0.0594(16) 0.0855(19) 0.0826(18) -0.0347(14) -0.0112(13) -0.0120(14)

loop_
_atom_type_symbol
_atom_type_scat_dispersion_real
_atom_type_scat_dispersion_imag
_atom_type_scat_Cromer_Mann_a1
_atom_type_scat_Cromer_Mann_a2
_atom_type_scat_Cromer_Mann_a3
_atom_type_scat_Cromer_Mann_a4
_atom_type_scat_Cromer_Mann_b1
_atom_type_scat_Cromer_Mann_b2
_atom_type_scat_Cromer_Mann_b3
_atom_type_scat_Cromer_Mann_b4
_atom_type_scat_Cromer_Mann_c
_atom_type_scat_source
_atom_type_scat_dispersion_source
C 0.00347 0.00161 2.31000 1.02000 1.58860 0.86500 20.84390 10.20750 0.56870 51.65120 0.21560 'International Tables Volume C Table 6.1.1.4 (pp. 500-502)' 'Henke, Gullikson and Davis, At. Data and Nucl. Data Tables, 1993, 54, 2'
H 0.00000 0.00000 0.49300 0.32291 0.14019 0.04081 10.51090 26.12570 3.14236 57.79970 0.00304 'International Tables Volume C Table 6.1.1.4 (pp. 500-502)' 'Henke, Gullikson and Davis, At. Data and Nucl. Data Tables, 1993, 54, 2'
O 0.01158 0.00611 3.04850 2.28680 1.54630 0.86700 13.27710 5.70110 0.32390 32.90890 0.25080 'International Tables Volume C Table 6.1.1.4 (pp. 500-502)' 'Henke, Gullikson and Davis, At. Data and Nucl. Data Tables, 1993, 54, 2'

loop_
_geom_angle_atom_site_label_1
_geom_angle_atom_site_label_2
_geom_angle_atom_site_label_3
_geom_angle
_geom_angle_site_symmetry_1
_geom_angle_site_symmetry_3
_geom_angle_publ_flag
C008 O001 C003 116.52(15) . . ?
C007 C003 O001 123.07(17) . . ?
C00B C003 O001 116.50(17) . . ?
C00B C003 C007 120.43(18) . . ?
C00D C006 C00A 118.37(18) . . ?
C00F C006 C00A 122.34(18) . . ?
C00F C006 C00D 119.2(2) . . ?
C00C C007 C003 117.73(18) . . ?
C00E C007 C003 124.60(18) . . ?
C00E C007 C00C 117.67(18) . . ?
C009 C008 O001 119.76(16) . . ?
C00G C008 O001 116.63(18) . . ?
C00G C008 C009 58.94(14) . . ?
C00K C008 O001 115.32(18) . . ?
C00K C008 C009 117.00(19) . . ?
C00K C008 C00G 117.57(18) . . ?
C00A C009 C008 117.93(17) . . ?
C00G C009 C008 59.38(14) . . ?
C00G C009 C00A 117.40(18) . . ?
H009 C009 C008 116.63(11) . . ?
H009 C009 C00A 116.63(12) . . ?
H009 C009 C00G 116.63(12) . . ?
C006 C00A O002 121.23(19) . . ?
C009 C00A O002 120.2(2) . . ?
C009 C00A C006 118.59(17) . . ?
C00H C00B C003 120.46(19) . . ?
H00B C00B C003 119.77(12) . . ?
H00B C00B C00H 119.77(13) . . ?
C00J C00C C007 121.9(2) . . ?
H00C C00C C007 119.07(12) . . ?
H00C C00C C00J 119.07(13) . . ?
C00L C00D C006 120.1(2) . . ?
H00D C00D C006 119.95(13) . . ?
H00D C00D C00L 119.95(13) . . ?
C007 C00E O004 120.7(2) . . ?
C00I C00E O004 119.7(2) . . ?
C00I C00E C007 119.65(18) . . ?
C00M C00F C006 120.4(2) . . ?
H00F C00F C006 119.81(12) . . ?
H00F C00F C00M 119.81(13) . . ?
C009 C00G C008 61.68(14) . . ?
H00a C00G C008 117.60(13) . . ?
H00a C00G C009 117.60(12) . . ?
H00e C00G C008 117.60(12) . . ?
H00e C00G C009 117.60(12) . . ?
H00e C00G H00a 114.7 . . ?
C00J C00H C00B 120.2(2) . . ?
H00H C00H C00B 119.91(13) . . ?
H00H C00H C00J 119.91(13) . . ?
C00K C00I C00E 110.81(19) . . ?
H00g C00I C00E 109.48(13) . . ?
H00g C00I C00K 109.48(14) . . ?
H00i C00I C00E 109.48(11) . . ?
H00i C00I C00K 109.48(12) . . ?
H00i C00I H00g 108.1 . . ?
C00H C00J C00C 119.2(2) . . ?
H00J C00J C00C 120.38(13) . . ?
H00J C00J C00H 120.38(13) . . ?
C008 C00K O005 121.4(2) . . ?
C00I C00K O005 122.3(2) . . ?
C00I C00K C008 116.3(2) . . ?
C00N C00L C00D 120.3(2) . . ?
H00L C00L C00D 119.86(13) . . ?
H00L C00L C00N 119.86(15) . . ?
C00N C00M C00F 119.8(2) . . ?
H00M C00M C00F 120.09(13) . . ?
H00M C00M C00N 120.09(15) . . ?
C00M C00N C00L 120.2(2) . . ?
H00N C00N C00L 119.88(15) . . ?
H00N C00N C00M 119.88(15) . . ?

loop_
_geom_bond_atom_site_label_1
_geom_bond_atom_site_label_2
_geom_bond_distance
_geom_bond_site_symmetry_2
_geom_bond_publ_flag
O001 C003 1.391(2) . ?
O001 C008 1.411(2) . ?
O002 C00A 1.215(2) . ?
C003 C007 1.397(3) . ?
C003 C00B 1.383(3) . ?
O004 C00E 1.206(3) . ?
O005 C00K 1.210(3) . ?
C006 C00A 1.486(3) . ?
C006 C00D 1.396(3) . ?
C006 C00F 1.388(3) . ?
C007 C00C 1.397(3) . ?
C007 C00E 1.496(3) . ?
C008 C009 1.533(3) . ?
C008 C00G 1.498(3) . ?
C008 C00K 1.487(3) . ?
C009 C00A 1.506(3) . ?
C009 C00G 1.492(3) . ?
C009 H009 0.9800 . ?
C00B C00H 1.377(3) . ?
C00B H00B 0.9300 . ?
C00C C00J 1.376(3) . ?
C00C H00C 0.9300 . ?
C00D C00L 1.373(3) . ?
C00D H00D 0.9300 . ?
C00E C00I 1.506(3) . ?
C00F C00M 1.379(3) . ?
C00F H00F 0.9300 . ?
C00G H00a 0.9700 . ?
C00G H00e 0.9700 . ?
C00H C00J 1.384(3) . ?
C00H H00H 0.9300 . ?
C00I C00K 1.498(3) . ?
C00I H00g 0.9700 . ?
C00I H00i 0.9700 . ?
C00J H00J 0.9300 . ?
C00L C00N 1.378(4) . ?
C00L H00L 0.9300 . ?
C00M C00N 1.382(3) . ?
C00M H00M 0.9300 . ?
C00N H00N 0.9300 . ?

loop_
_geom_torsion_atom_site_label_1
_geom_torsion_atom_site_label_2
_geom_torsion_atom_site_label_3
_geom_torsion_atom_site_label_4
_geom_torsion
_geom_torsion_site_symmetry_1
_geom_torsion_site_symmetry_2
_geom_torsion_site_symmetry_3
_geom_torsion_site_symmetry_4
_geom_torsion_publ_flag
O001 C003 C007 C00C -178.07(19) . . . . ?
O001 C003 C007 C00E 3.2(2) . . . . ?
O001 C003 C00B C00H 177.77(18) . . . . ?
O001 C008 C009 C00A -2.0(2) . . . . ?
O001 C008 C009 C00G 105.0(3) . . . . ?
O001 C008 C00G C009 -110.3(3) . . . . ?
O001 C008 C00K O005 -171.9(2) . . . . ?
O001 C008 C00K C00I 9.2(2) . . . . ?
O002 C00A C006 C00D 11.3(3) . . . . ?
O002 C00A C006 C00F -164.8(2) . . . . ?
O002 C00A C009 C008 73.3(2) . . . . ?
O002 C00A C009 C00G 5.3(2) . . . . ?
C003 C007 C00C C00J -0.0(2) . . . . ?
C003 C007 C00E O004 -173.0(3) . . . . ?
C003 C007 C00E C00I 7.0(2) . . . . ?
C003 C00B C00H C00J 0.5(3) . . . . ?
O004 C00E C007 C00C 8.2(3) . . . . ?
O004 C00E C00I C00K 115.4(3) . . . . ?
O005 C00K C008 C009 39.1(3) . . . . ?
O005 C00K C008 C00G -28.1(3) . . . . ?
O005 C00K C00I C00E -112.8(3) . . . . ?
C006 C00A C009 C008 -105.09(19) . . . . ?
C006 C00A C009 C00G -173.10(18) . . . . ?
C006 C00D C00L C00N 1.0(3) . . . . ?
C006 C00F C00M C00N 1.4(3) . . . . ?
C007 C00C C00J C00H -2.3(3) . . . . ?
C007 C00E C00I C00K -64.6(2) . . . . ?
C008 C00G C009 C00A 107.84(15) . . . . ?
C008 C00K C00I C00E 66.2(2) . . . . ?
C00B C00H C00J C00C 2.1(3) . . . . ?
C00D C00L C00N C00M -0.5(3) . . . . ?
C00F C00M C00N C00L -0.7(3) . . . . ?
